data_4062286
loop_
_publ_author_name
'Ionkin, Alex S.'
'Marshall, William J.'

_publ_section_title
;
 Synthesis and Unusual Thermal Behavior of (Lithium phosphino/amino)
 Difluorosilanes
;
_journal_issue 20
_journal_name_full Organometallics
_journal_page_first 4136
_journal_page_last 4144
_journal_paper_doi 10.1021/om0304412
_journal_volume 22
_journal_year 2003
_chemical_formula_sum 'C18 H29 F3 Si'
_chemical_formula_weight 330.50
_space_group_IT_number 14
_symmetry_cell_setting monoclinic
_symmetry_space_group_name_Hall '-P 2yn'
_symmetry_space_group_name_H-M 'P 1 21/n 1'
_cell_angle_alpha 90.0000(10)
_cell_angle_beta 92.497(3)
_cell_angle_gamma 90.0000(10)
_cell_formula_units_Z 4
_cell_length_a 10.8296(16)
_cell_length_b 10.1669(15)
_cell_length_c 16.755(3)
_cell_measurement_temperature 293(2)
_cell_volume 1843.1(5)
_diffrn_ambient_temperature 293(2)
_exptl_crystal_density_diffrn 1.191
_cod_depositor_comments
;
The following automatic conversions were performed:
'_symmetry_cell_setting' value 'Monoclinic' changed to 'monoclinic'
according to '/home/saulius/struct/CIF-dictionaries/cif_core.dic'
dictionary named 'cif_core.dic' version 2.4.1 from 2010-06-29.

Automatic conversion script
Id: cif_fix_enum 1527 2010-12-29 10:47:43Z saulius 
;
_cod_original_sg_symbol_H-M 'P 21/n'
_cod_database_code 4062286

loop_
_symmetry_equiv_pos_as_xyz
'x, y, z'
'x+1/2, -y+1/2, z+1/2'
'-x, -y, -z'
'-x-1/2, y-1/2, -z-1/2'

loop_
_atom_site_label
_atom_site_type_symbol
_atom_site_fract_x
_atom_site_fract_y
_atom_site_fract_z
_atom_site_U_iso_or_equiv
_atom_site_adp_type
_atom_site_occupancy
_atom_site_symmetry_multiplicity
_atom_site_calc_flag
_atom_site_refinement_flags
_atom_site_disorder_assembly
_atom_site_disorder_group
Si1 Si 0.94247(11) 0.22377(13) 0.38058(7) 0.0340(4) Uani 1 1 d . . .
F1 F 0.9766(2) 0.2535(3) 0.29180(14) 0.0458(8) Uani 1 1 d . . .
F2 F 1.0638(2) 0.2449(3) 0.43259(15) 0.0487(8) Uani 1 1 d . . .
F3 F 0.9225(2) 0.0705(3) 0.37687(14) 0.0435(7) Uani 1 1 d . . .
C1 C 0.7987(3) 0.3089(4) 0.4055(2) 0.0217(10) Uani 1 1 d . . .
C2 C 0.7066(4) 0.2363(4) 0.4461(2) 0.0228(10) Uani 1 1 d . . .
C3 C 0.5843(4) 0.2642(4) 0.4273(2) 0.0241(10) Uani 1 1 d . . .
H3A H 0.5245 0.2148 0.4519 0.029 Uiso 1 1 calc R . .
C4 C 0.5445(4) 0.3615(4) 0.3738(2) 0.0222(10) Uani 1 1 d . . .
C5 C 0.6359(4) 0.4415(4) 0.3449(2) 0.0237(10) Uani 1 1 d . . .
H5A H 0.6119 0.5130 0.3133 0.028 Uiso 1 1 calc R . .
C6 C 0.7614(4) 0.4211(4) 0.3606(2) 0.0230(10) Uani 1 1 d . . .
C7 C 0.7343(4) 0.1336(4) 0.5126(2) 0.0289(11) Uani 1 1 d . . .
C8 C 0.8661(4) 0.1359(5) 0.5468(2) 0.0408(13) Uani 1 1 d . . .
H8A H 0.8704 0.0902 0.5970 0.061 Uiso 1 1 calc R . .
H8B H 0.8921 0.2253 0.5548 0.061 Uiso 1 1 calc R . .
H8C H 0.9193 0.0935 0.5103 0.061 Uiso 1 1 calc R . .
C9 C 0.6535(5) 0.1681(5) 0.5837(2) 0.0437(13) Uani 1 1 d . . .
H9A H 0.6685 0.1055 0.6259 0.065 Uiso 1 1 calc R . .
H9B H 0.5679 0.1656 0.5665 0.065 Uiso 1 1 calc R . .
H9C H 0.6742 0.2548 0.6028 0.065 Uiso 1 1 calc R . .
C10 C 0.6989(4) -0.0046(4) 0.4840(3) 0.0416(12) Uani 1 1 d . . .
H10A H 0.7063 -0.0648 0.5281 0.062 Uiso 1 1 calc R . .
H10B H 0.7530 -0.0316 0.4432 0.062 Uiso 1 1 calc R . .
H10C H 0.6151 -0.0043 0.4628 0.062 Uiso 1 1 calc R . .
C11 C 0.4073(3) 0.3819(4) 0.3537(2) 0.0251(10) Uani 1 1 d . . .
C12 C 0.3418(4) 0.4161(5) 0.4314(2) 0.0369(12) Uani 1 1 d . . .
H12A H 0.3770 0.4950 0.4541 0.055 Uiso 1 1 calc R . .
H12B H 0.3527 0.3452 0.4688 0.055 Uiso 1 1 calc R . .
H12C H 0.2553 0.4293 0.4193 0.055 Uiso 1 1 calc R . .
C13 C 0.3512(4) 0.2562(5) 0.3177(3) 0.0393(12) Uani 1 1 d . . .
H13A H 0.3873 0.2384 0.2675 0.059 Uiso 1 1 calc R . .
H13B H 0.2635 0.2673 0.3094 0.059 Uiso 1 1 calc R . .
H13C H 0.3675 0.1841 0.3536 0.059 Uiso 1 1 calc R . .
C14 C 0.3824(4) 0.4930(5) 0.2943(2) 0.0362(12) Uani 1 1 d . . .
H14A H 0.4219 0.4738 0.2455 0.054 Uiso 1 1 calc R . .
H14B H 0.4147 0.5738 0.3163 0.054 Uiso 1 1 calc R . .
H14C H 0.2950 0.5015 0.2837 0.054 Uiso 1 1 calc R . .
C15 C 0.8489(4) 0.5301(4) 0.3303(2) 0.0291(11) Uani 1 1 d . . .
C16 C 0.7990(5) 0.6639(5) 0.3546(3) 0.0466(13) Uani 1 1 d . . .
H16A H 0.8529 0.7320 0.3370 0.070 Uiso 1 1 calc R . .
H16B H 0.7948 0.6676 0.4117 0.070 Uiso 1 1 calc R . .
H16C H 0.7178 0.6763 0.3304 0.070 Uiso 1 1 calc R . .
C17 C 0.8527(4) 0.5246(5) 0.2389(2) 0.0397(12) Uani 1 1 d . . .
H17A H 0.8972 0.5994 0.2202 0.060 Uiso 1 1 calc R . .
H17B H 0.7699 0.5258 0.2160 0.060 Uiso 1 1 calc R . .
H17C H 0.8934 0.4453 0.2234 0.060 Uiso 1 1 calc R . .
C18 C 0.9802(4) 0.5232(5) 0.3669(3) 0.0420(13) Uani 1 1 d . . .
H18A H 1.0226 0.6039 0.3567 0.063 Uiso 1 1 calc R . .
H18B H 1.0233 0.4512 0.3436 0.063 Uiso 1 1 calc R . .
H18C H 0.9771 0.5099 0.4236 0.063 Uiso 1 1 calc R . .

loop_
_atom_site_aniso_label
_atom_site_aniso_U_11
_atom_site_aniso_U_22
_atom_site_aniso_U_33
_atom_site_aniso_U_23
_atom_site_aniso_U_13
_atom_site_aniso_U_12
Si1 0.0251(7) 0.0416(8) 0.0356(7) -0.0015(7) 0.0041(6) 0.0032(6)
F1 0.0403(16) 0.057(2) 0.0415(15) -0.0008(14) 0.0184(12) 0.0087(13)
F2 0.0258(15) 0.061(2) 0.0587(17) 0.0050(15) -0.0052(12) -0.0003(13)
F3 0.0420(16) 0.0377(16) 0.0515(16) -0.0047(14) 0.0110(13) 0.0070(13)
C1 0.020(2) 0.026(3) 0.018(2) 0.0018(19) 0.0020(17) -0.0027(18)
C2 0.029(2) 0.021(2) 0.019(2) -0.0027(19) 0.0031(18) -0.0028(19)
C3 0.026(2) 0.023(2) 0.024(2) -0.001(2) 0.0099(18) -0.0032(19)
C4 0.025(2) 0.026(2) 0.0157(19) 0.001(2) 0.0044(18) -0.002(2)
C5 0.030(2) 0.021(2) 0.021(2) 0.0014(19) 0.0066(19) -0.0016(19)
C6 0.023(2) 0.029(3) 0.017(2) -0.003(2) 0.0039(17) 0.0002(19)
C7 0.034(3) 0.029(3) 0.023(2) 0.009(2) 0.002(2) 0.002(2)
C8 0.050(3) 0.042(3) 0.030(2) 0.010(2) -0.004(2) 0.003(2)
C9 0.060(3) 0.048(3) 0.024(2) 0.006(2) 0.011(2) 0.006(3)
C10 0.055(3) 0.029(3) 0.041(3) 0.007(2) 0.004(2) -0.005(2)
C11 0.021(2) 0.031(3) 0.023(2) -0.002(2) 0.0087(18) 0.0000(19)
C12 0.032(3) 0.047(3) 0.033(2) -0.005(2) 0.014(2) 0.004(2)
C13 0.026(3) 0.047(3) 0.045(3) -0.003(3) 0.004(2) 0.002(2)
C14 0.026(3) 0.045(3) 0.038(3) 0.003(2) 0.005(2) 0.008(2)
C15 0.030(3) 0.035(3) 0.022(2) 0.005(2) 0.0036(19) -0.007(2)
C16 0.053(3) 0.031(3) 0.057(3) 0.008(3) 0.014(3) -0.011(2)
C17 0.035(3) 0.059(3) 0.026(2) 0.010(2) 0.007(2) -0.012(2)
C18 0.038(3) 0.050(3) 0.038(3) 0.009(3) 0.003(2) -0.014(2)

loop_
_geom_bond_atom_site_label_1
_geom_bond_atom_site_label_2
_geom_bond_distance
_geom_bond_site_symmetry_2
_geom_bond_publ_flag
Si1 F2 1.560(3) . ?
Si1 F3 1.574(3) . ?
Si1 F1 1.578(3) . ?
Si1 C1 1.845(4) . ?
C1 C6 1.415(5) . ?
C1 C2 1.436(5) . ?
C2 C3 1.378(5) . ?
C2 C7 1.546(5) . ?
C3 C4 1.391(5) . ?
C4 C5 1.385(5) . ?
C4 C11 1.523(5) . ?
C5 C6 1.389(5) . ?
C6 C15 1.558(6) . ?
C7 C8 1.514(6) . ?
C7 C10 1.528(6) . ?
C7 C9 1.549(6) . ?
C11 C14 1.521(6) . ?
C11 C13 1.527(6) . ?
C11 C12 1.549(5) . ?
C15 C16 1.526(6) . ?
C15 C18 1.525(6) . ?
C15 C17 1.534(5) . ?

loop_
_cod_related_entry_id
_cod_related_entry_database
_cod_related_entry_code
1 ChemSpider 21122890
